data_2010449
loop_
_publ_author_name
'Garcia, J. G.'
'Enas, J. D.'
'VanBrocklin, H. F.'
'Fronczek, F. R.'

_publ_section_title
;
 5-Fluoro-1-indanone and 2,2-Dimethyl-5-fluoro-1-indanone
;
_journal_issue 2
_journal_name_full 'Acta Crystallographica Section C'
_journal_page_first 301
_journal_page_last 304
_journal_paper_doi 10.1107/S0108270194005329
_journal_volume 51
_journal_year 1995
_chemical_formula_moiety 'C9 H7 F1 O1'
_chemical_formula_sum 'C9 H7 F O'
_chemical_formula_weight 150.2
_space_group_IT_number 2
_symmetry_cell_setting triclinic
_symmetry_space_group_name_Hall '-P 1'
_symmetry_space_group_name_H-M 'P -1'
_atom_type_scat_source IntTabIV
_cell_angle_alpha 96.475(11)
_cell_angle_beta 93.022(7)
_cell_angle_gamma 107.315(8)
_cell_formula_units_Z 4
_cell_length_a 6.6219(3)
_cell_length_b 9.4738(13)
_cell_length_c 12.462(2)
_cell_measurement_reflns_used 25
_cell_measurement_temperature 297
_cell_measurement_theta_max 30
_cell_measurement_theta_min 20
_cell_volume 738.53(16)
_diffrn_measurement_device 'Enraf-Nonius CAD-4'
_diffrn_measurement_method \w-2\q
_diffrn_radiation_type CuK\a
_diffrn_radiation_wavelength 1.54184
_diffrn_reflns_limit_h_max 8
_diffrn_reflns_limit_h_min 0
_diffrn_reflns_limit_k_max 11
_diffrn_reflns_limit_k_min -11
_diffrn_reflns_limit_l_max 15
_diffrn_reflns_limit_l_min -15
_diffrn_reflns_number 2924
_diffrn_reflns_theta_max 75
_diffrn_standards_decay_% <3
_diffrn_standards_interval_time 167
_diffrn_standards_number 3
_exptl_absorpt_coefficient_mu 0.84
_exptl_absorpt_correction_T_max 0.998
_exptl_absorpt_correction_T_min 0.941
_exptl_absorpt_correction_type empirical
_exptl_crystal_colour colorless
_exptl_crystal_density_diffrn 1.350
_exptl_crystal_description fragment
_exptl_crystal_size_max 0.50
_exptl_crystal_size_mid 0.42
_exptl_crystal_size_min 0.30
_refine_diff_density_max 0.15
_refine_diff_density_min -0.18
_refine_ls_extinction_coef g=1.42(4)E-5
_refine_ls_extinction_method '(1 + gI~c~)^-1^ applied to F~c~'
_refine_ls_goodness_of_fit_obs 4.462
_refine_ls_hydrogen_treatment refall
_refine_ls_number_parameters 256
_refine_ls_number_reflns 2381
_refine_ls_R_factor_obs 0.056
_refine_ls_shift/esd_max <0.01
_refine_ls_structure_factor_coef F
_refine_ls_weighting_details 'w = 4F~o~^2^/[\s^2^(F~o~^2^) + (0.02F~o~^2^)^2^]'
_refine_ls_weighting_scheme calc
_refine_ls_wR_factor_obs 0.076
_reflns_number_observed 2381
_reflns_number_total 2924
_reflns_observed_criterion I>3\s(I)
_cod_data_source_file cr1124.cif
_cod_data_source_block cr1124_structure_1_of_2
_cod_depositor_comments
;
The following automatic conversions were performed:

'_refine_ls_weighting_scheme' value '4F~o~^2^/[\s^2^(F~o~^2^) +
(0.02F~o~^2^)^2^]' was changed to 'calc'. New tag
'_refine_ls_weighting_details' was created. The value of the new tag
was set to 'w = 4F~o~^2^/[\s^2^(F~o~^2^) + (0.02F~o~^2^)^2^]'.

Automatic conversion script
Id: cif_fix_values 3143 2015-03-26 13:38:13Z robertas 
;
_cod_original_cell_volume 738.5(3)
_cod_original_formula_sum 'C9 H7 F1 O1'
_cod_database_code 2010449

loop_
_symmetry_equiv_pos_as_xyz
x,y,z
-x,-y,-z

loop_
_atom_site_label
_atom_site_fract_x
_atom_site_fract_y
_atom_site_fract_z
F1A .5986(3) .6008(2) .21350(10)
O1A .0289(2) .2361(2) .54900(10)
C1A .4901(4) .5133(2) .28330(10)
C2A .5682(3) .4044(2) .3143(2)
C3A .4555(3) .3171(2) .38710(10)
C4A .2743(3) .3430(2) .42320(10)
C5A .1992(3) .4532(2) .38810(10)
C6A .3084(4) .5389(2) .3168(2)
C7A .5019(3) .1919(2) .4387(2)
C8A .3233(3) .1406(2) .5100(2)
C9A .1851(3) .2403(2) .5005(2)
F1B .3483(2) -.14140(10) .21530(10)
O1B -.1661(2) .3083(2) .1080(2)
C1B .2526(3) -.0416(2) .1851(2)
C2B .3528(3) .0556(2) .1178(2)
C3B .2533(3) .1572(2) .08980(10)
C4B .0636(3) .1580(2) .12950(10)
C5B -.0333(3) .0582(2) .1982(2)
C6B .0632(4) -.0445(2) .2262(2)
C7B .3281(3) .2772(2) .01840(10)
C8B .1575(3) .3546(2) .0181(2)
C9B -.0058(3) .2774(3) .0884(2)
H2A .679(3) .385(2) .2920(10)
H5A .081(2) .474(2) .4150(10)
H6A .273(3) .612(2) .289(2)
H71A .650(3) .229(2) .4770(10)
H72A .511(3) .121(2) .386(2)
H81A .383(3) .157(2) .589(2)
H82A .242(3) .042(2) .491(2)
H2B .492(3) .052(2) .0920(10)
H5B -.174(3) .057(2) .225(2)
H6B .006(3) -.118(2) .263(2)
H71B .334(3) .229(2) -.0540(10)
H72B .455(3) .339(2) .0460(10)
H81B .094(3) .345(2) -.052(2)
H82B .219(3) .463(2) .046(2)

loop_
_geom_angle_atom_site_label_1
_geom_angle_atom_site_label_2
_geom_angle_atom_site_label_3
_geom_angle
_geom_angle_publ_flag
F1A C1A C2A 117.5(2) yes
F1A C1A C6A 117.8(2) yes
C2A C1A C6A 124.6(2) yes
C1A C2A C3A 116.5(2) yes
C2A C3A C4A 119.6(2) yes
C2A C3A C7A 129.6(2) yes
C4A C3A C7A 110.80(10) yes
C3A C4A C5A 121.9(2) yes
C3A C4A C9A 110.1(2) yes
C5A C4A C9A 128.1(2) yes
C4A C5A C6A 118.9(2) yes
C1A C6A C5A 118.5(2) yes
C3A C7A C8A 105.0(2) yes
C7A C8A C9A 106.6(2) yes
O1A C9A C4A 126.7(2) yes
O1A C9A C8A 125.8(2) yes
C4A C9A C8A 107.5(2) yes
F1B C1B C2B 117.8(2) yes
F1B C1B C6B 117.5(2) yes
C2B C1B C6B 124.7(2) yes
C1B C2B C3B 116.5(2) yes
C2B C3B C4B 120.5(2) yes
C2B C3B C7B 127.9(2) yes
C4B C3B C7B 111.6(2) yes
C3B C4B C5B 121.5(2) yes
C3B C4B C9B 109.40(10) yes
C5B C4B C9B 129.1(2) yes
C4B C5B C6B 118.7(2) yes
C1B C6B C5B 118.1(2) yes
C3B C7B C8B 104.50(10) yes
C7B C8B C9B 106.6(2) yes
O1B C9B C4B 126.2(2) yes
O1B C9B C8B 125.9(2) yes
C4B C9B C8B 107.9(2) yes

loop_
_geom_bond_atom_site_label_1
_geom_bond_atom_site_label_2
_geom_bond_site_symmetry_1
_geom_bond_site_symmetry_2
_geom_bond_distance
_geom_bond_publ_flag
F1A C1A . . 1.354(2) yes
O1A C9A . . 1.218(2) yes
C1A C2A . . 1.367(3) yes
C1A C6A . . 1.373(3) yes
C2A C3A . . 1.392(3) yes
C3A C4A . . 1.382(3) yes
C3A C7A . . 1.511(3) yes
C4A C5A . . 1.384(3) yes
C4A C9A . . 1.467(2) yes
C4A C5A . . 1.384(3) yes
C4A C9A . . 1.467(2) yes
C5A C6A . . 1.361(3) yes
C7A C8A . . 1.513(3) yes
C8A C9A . . 1.508(3) yes
F1B C1B . . 1.360(3) yes
O1B C9B . . 1.212(3) yes
C1B C2B . . 1.364(3) yes
C1B C6B . . 1.374(3) yes
C2B C3B . . 1.383(3) yes
C3B C4B . . 1.376(2) yes
C3B C7B . . 1.506(2) yes
C4B C5B . . 1.385(3) yes
C4B C9B . . 1.473(3) yes
C4B C5B . . 1.385(3) yes
C4B C9B . . 1.473(3) yes
C5B C6B . . 1.378(3) yes
C7B C8B . . 1.519(3) yes
C8B C9B . . 1.498(3) yes

loop_
_geom_torsion_atom_site_label_1
_geom_torsion_atom_site_label_2
_geom_torsion_atom_site_label_3
_geom_torsion_atom_site_label_4
_geom_torsion
_geom_torsion_publ_flag
F1A C1A C2A C3A 179.2(2) yes
F1B C1B C6B C5B 178.6(2) yes
C7A C3A C4A C9A 0.1(2) yes
C7B C3B C4B C9B 0.2(2) yes
C5A C4A C9A O1A -1.2(3) yes
C5B C4B C9B O1B -0.7(3) yes
C3A C4A C9A C8A -1.4(2) yes
C3B C4B C9B C8B -0.1(2) yes
C6A C1A C2A C3A -1.6(3) no
F1A C1A C6A C5A -179.1(2) no
C2A C1A C6A C5A 1.7(3) no
C1A C2A C3A C4A 0.4(3) no
C1A C2A C3A C7A -178.3(2) no
C2A C3A C4A C5A 0.6(3) no
C2A C3A C4A C9A -178.8(2) no
C7A C3A C4A C5A 179.6(2) no
C2A C3A C7A C8A -180.0(2) no
C4A C3A C7A C8A 1.2(2) no
C3A C4A C5A C6A -0.6(3) no
C9A C4A C5A C6A 178.8(2) no
C3A C4A C9A O1A 178.3(2) no
C5A C4A C9A C8A 179.2(2) no
C4A C5A C6A C1A -0.5(3) no
C3A C7A C8A C9A -2.0(2) no
C7A C8A C9A O1A -177.6(2) no
C7A C8A C9A C4A 2.1(2) no
F1B C1B C2B C3B -179.1(2) no
C6B C1B C2B C3B -0.2(3) no
C2B C1B C6B C5B -0.2(3) no
C1B C2B C3B C4B 0.3(3) no
C1B C2B C3B C7B 179.4(2) no
C2B C3B C4B C5B 0.1(3) no
C2B C3B C4B C9B 179.3(2) no
C7B C3B C4B C5B -179.1(2) no
C2B C3B C7B C8B -179.3(2) no
C4B C3B C7B C8B -0.2(2) no
C3B C4B C5B C6B -0.5(3) no
C3B C4B C9B O1B -179.9(2) no
C5B C4B C9B C8B 179.1(2) no
C4B C5B C6B C1B 0.6(3) no
C3B C7B C8B C9B 0.1(2) no
C7B C8B C9B O1B 179.8(2) no
C7B C8B C9B C4B 0.0(3) no
